data_4035771
loop_
_publ_author_name
'Ma, Jun-Wei'
'Wang, Qiang'
'Wang, Xin-Gang'
'Liang, Yong-Min'

_publ_section_title
;
 Palladium-Catalyzed Cascade Difluoroalkylation/Cyclization of
 N-Propargylamides: Synthesis of Oxazoles and Oxazolines.
;
_journal_issue 21
_journal_name_full 'The Journal of organic chemistry'
_journal_page_first 13296
_journal_page_last 13307
_journal_paper_doi 10.1021/acs.joc.8b02111
_journal_volume 83
_journal_year 2018
_chemical_formula_moiety 'C13 H11 Cl F2 N2 O3'
_chemical_formula_sum 'C13 H11 Cl F2 N2 O3'
_chemical_formula_weight 316.69
_space_group_crystal_system triclinic
_space_group_IT_number 2
_space_group_name_Hall '-P 1'
_space_group_name_H-M_alt 'P -1'
_atom_sites_solution_hydrogens geom
_atom_sites_solution_primary direct
_atom_sites_solution_secondary difmap
_audit_creation_date 2018-03-07
_audit_creation_method
;
Olex2 1.2
(compiled 2017.03.28 svn.r3405 for OlexSys, GUI svn.r5337)
;
_cell_angle_alpha 92.458(10)
_cell_angle_beta 99.125(9)
_cell_angle_gamma 104.260(9)
_cell_formula_units_Z 2
_cell_length_a 6.1733(5)
_cell_length_b 8.5095(10)
_cell_length_c 14.0773(18)
_cell_measurement_reflns_used 1739
_cell_measurement_temperature 293(2)
_cell_measurement_theta_max 70.0750
_cell_measurement_theta_min 6.3740
_cell_volume 705.05(14)
_computing_cell_refinement
;
CrysAlisPro, Agilent Technologies,
Version 1.171.36.28 (release 01-02-2013 CrysAlis171 .NET)
(compiled Feb  1 2013,16:14:44)
;
_computing_data_collection
;
CrysAlisPro, Agilent Technologies,
Version 1.171.36.28 (release 01-02-2013 CrysAlis171 .NET)
(compiled Feb  1 2013,16:14:44)
;
_computing_data_reduction
;
CrysAlisPro, Agilent Technologies,
Version 1.171.36.28 (release 01-02-2013 CrysAlis171 .NET)
(compiled Feb  1 2013,16:14:44)
;
_computing_molecular_graphics 'Olex2 (Dolomanov et al., 2009)'
_computing_publication_material 'Olex2 (Dolomanov et al., 2009)'
_computing_structure_refinement 'ShelXL (Sheldrick, 2015)'
_computing_structure_solution 'ShelXS (Sheldrick, 2008)'
_diffrn_ambient_temperature 293(2)
_diffrn_detector_area_resol_mean 16.0733
_diffrn_measured_fraction_theta_full 0.957
_diffrn_measured_fraction_theta_max 0.957
_diffrn_measurement_details
;
#__ type_ start__ end____ width___ exp.time_
  1 omega   40.00  130.00   1.0000    2.0000
omega____ theta____ kappa____ phi______ frames
    -      108.0000  -63.0000   60.0000 90

#__ type_ start__ end____ width___ exp.time_
  2 omega   85.00  115.00   1.0000    2.0000
omega____ theta____ kappa____ phi______ frames
    -      108.0000 -111.0000  -30.0000 30

#__ type_ start__ end____ width___ exp.time_
  3 omega   67.00  136.00   1.0000    2.0000
omega____ theta____ kappa____ phi______ frames
    -      108.0000  -91.0000  -30.0000 69

#__ type_ start__ end____ width___ exp.time_
  4 omega   89.00  127.00   1.0000    2.0000
omega____ theta____ kappa____ phi______ frames
    -      108.0000   38.0000 -180.0000 38

#__ type_ start__ end____ width___ exp.time_
  5 omega  143.00  178.00   1.0000    2.0000
omega____ theta____ kappa____ phi______ frames
    -      108.0000   50.0000 -150.0000 35

#__ type_ start__ end____ width___ exp.time_
  6 omega  147.00  174.00   1.0000    2.0000
omega____ theta____ kappa____ phi______ frames
    -      108.0000   38.0000 -180.0000 27

#__ type_ start__ end____ width___ exp.time_
  7 omega   86.00  112.00   1.0000    2.0000
omega____ theta____ kappa____ phi______ frames
    -      108.0000   50.0000 -150.0000 26

#__ type_ start__ end____ width___ exp.time_
  8 omega   85.00  137.00   1.0000    2.0000
omega____ theta____ kappa____ phi______ frames
    -      108.0000   38.0000 -120.0000 52

#__ type_ start__ end____ width___ exp.time_
  9 omega   73.00  111.00   1.0000    1.0000
omega____ theta____ kappa____ phi______ frames
    -       54.0000   57.0000    0.0000 38

#__ type_ start__ end____ width___ exp.time_
 10 omega   97.00  176.00   1.0000    2.0000
omega____ theta____ kappa____ phi______ frames
    -      108.0000   63.0000   90.0000 79

#__ type_ start__ end____ width___ exp.time_
 11 omega   91.00  134.00   1.0000    2.0000
omega____ theta____ kappa____ phi______ frames
    -      108.0000  178.0000  -30.0000 43

#__ type_ start__ end____ width___ exp.time_
 12 omega  118.00  151.00   1.0000    2.0000
omega____ theta____ kappa____ phi______ frames
    -      108.0000  178.0000  -90.0000 33

#__ type_ start__ end____ width___ exp.time_
 13 omega   58.00  148.00   1.0000    2.0000
omega____ theta____ kappa____ phi______ frames
    -      108.0000  178.0000    0.0000 90

#__ type_ start__ end____ width___ exp.time_
 14 omega   82.00  178.00   1.0000    2.0000
omega____ theta____ kappa____ phi______ frames
    -      108.0000   38.0000  150.0000 96

#__ type_ start__ end____ width___ exp.time_
 15 omega   38.00   80.00   1.0000    2.0000
omega____ theta____ kappa____ phi______ frames
    -      108.0000 -111.0000  -30.0000 42

#__ type_ start__ end____ width___ exp.time_
 16 omega   38.00  119.00   1.0000    2.0000
omega____ theta____ kappa____ phi______ frames
    -      108.0000  -50.0000  -60.0000 81

#__ type_ start__ end____ width___ exp.time_
 17 omega   42.00   80.00   1.0000    1.0000
omega____ theta____ kappa____ phi______ frames
    -       54.0000  -38.0000 -180.0000 38

#__ type_ start__ end____ width___ exp.time_
 18 omega   34.00   97.00   1.0000    1.0000
omega____ theta____ kappa____ phi______ frames
    -       54.0000   38.0000 -180.0000 63

#__ type_ start__ end____ width___ exp.time_
 19 omega   28.00   58.00   1.0000    1.0000
omega____ theta____ kappa____ phi______ frames
    -        0.0000   77.0000 -180.0000 30

#__ type_ start__ end____ width___ exp.time_
 20 omega   27.00  124.00   1.0000    1.0000
omega____ theta____ kappa____ phi______ frames
    -       54.0000   77.0000 -150.0000 97

#__ type_ start__ end____ width___ exp.time_
 21 omega    6.00   62.00   1.0000    1.0000
omega____ theta____ kappa____ phi______ frames
    -       54.0000  -57.0000   60.0000 56

#__ type_ start__ end____ width___ exp.time_
 22 omega   25.00  111.00   1.0000    1.0000
omega____ theta____ kappa____ phi______ frames
    -       54.0000 -125.0000   90.0000 86

#__ type_ start__ end____ width___ exp.time_
 23 omega   -7.00   73.00   1.0000    1.0000
omega____ theta____ kappa____ phi______ frames
    -       54.0000  -57.0000  -90.0000 80

#__ type_ start__ end____ width___ exp.time_
 24 omega  -26.00   17.00   1.0000    1.0000
omega____ theta____ kappa____ phi______ frames
    -        0.0000   77.0000 -180.0000 43

#__ type_ start__ end____ width___ exp.time_
 25 omega  -67.00  -35.00   1.0000    1.0000
omega____ theta____ kappa____ phi______ frames
    -        0.0000  160.0000  -51.0000 32
;
_diffrn_measurement_device_type 'SuperNova, Dual, Cu at zero, Eos'
_diffrn_measurement_method '\w scans'
_diffrn_orient_matrix_UB_11 0.0716771000
_diffrn_orient_matrix_UB_12 -0.1453320000
_diffrn_orient_matrix_UB_13 0.0449376000
_diffrn_orient_matrix_UB_21 0.0201219000
_diffrn_orient_matrix_UB_22 -0.0677194000
_diffrn_orient_matrix_UB_23 -0.1005804000
_diffrn_orient_matrix_UB_31 0.2506844000
_diffrn_orient_matrix_UB_32 0.0971751000
_diffrn_orient_matrix_UB_33 0.0154977000
_diffrn_radiation_monochromator mirror
_diffrn_radiation_type CuK\a
_diffrn_radiation_wavelength 1.54184
_diffrn_reflns_av_R_equivalents 0.0424
_diffrn_reflns_av_unetI/netI 0.0409
_diffrn_reflns_limit_h_max 7
_diffrn_reflns_limit_h_min -5
_diffrn_reflns_limit_k_max 9
_diffrn_reflns_limit_k_min -10
_diffrn_reflns_limit_l_max 17
_diffrn_reflns_limit_l_min -14
_diffrn_reflns_number 4265
_diffrn_reflns_theta_full 69.82
_diffrn_reflns_theta_max 69.82
_diffrn_reflns_theta_min 6.39
_diffrn_source 'SuperNova (Cu) X-ray Source'
_exptl_absorpt_coefficient_mu 2.743
_exptl_absorpt_correction_T_max 1.00000
_exptl_absorpt_correction_T_min 0.36673
_exptl_absorpt_correction_type multi-scan
_exptl_absorpt_process_details
;
CrysAlisPro, Agilent Technologies,
Version 1.171.36.28 (release 01-02-2013 CrysAlis171 .NET)
(compiled Feb  1 2013,16:14:44)
Empirical absorption correction using spherical harmonics,
 implemented in SCALE3 ABSPACK scaling algorithm.
;
_exptl_crystal_colour 'clear light colourless'
_exptl_crystal_colour_lustre clear
_exptl_crystal_colour_modifier light
_exptl_crystal_colour_primary colourless
_exptl_crystal_density_diffrn 1.492
_exptl_crystal_density_method 'not measured'
_exptl_crystal_description block
_exptl_crystal_F_000 324
_exptl_crystal_size_max 0.23
_exptl_crystal_size_mid 0.21
_exptl_crystal_size_min 0.17
_refine_diff_density_max 0.599
_refine_diff_density_min -0.502
_refine_diff_density_rms 0.093
_refine_ls_extinction_method none
_refine_ls_goodness_of_fit_ref 1.292
_refine_ls_hydrogen_treatment constr
_refine_ls_matrix_type full
_refine_ls_number_parameters 191
_refine_ls_number_reflns 2557
_refine_ls_number_restraints 0
_refine_ls_restrained_S_all 1.292
_refine_ls_R_factor_all 0.1006
_refine_ls_R_factor_gt 0.0934
_refine_ls_shift/su_max 0.000
_refine_ls_shift/su_mean 0.000
_refine_ls_structure_factor_coef Fsqd
_refine_ls_weighting_details 'calc w=1/[\s^2^(Fo^2^)+(0.2000P)^2^+0.0000P] where P=(Fo^2^+2Fc^2^)/3'
_refine_ls_weighting_scheme calc
_refine_ls_wR_factor_gt 0.2842
_refine_ls_wR_factor_ref 0.3150
_reflns_number_gt 2115
_reflns_number_total 2557
_reflns_threshold_expression >2sigma(I)
_cod_data_source_file jo8b02111_si_002.cif
_cod_data_source_block wangq_0305_1
_cod_database_code 4035771
_reflns_odcompleteness_completeness 98.05
_reflns_odcompleteness_iscentric 1
_reflns_odcompleteness_theta 66.97
_olex2_refinement_description
;
1. Fixed Uiso
 At 1.2 times of:
  All C(H) groups, All C(H,H) groups
 At 1.5 times of:
  All C(H,H,H) groups
2.a Secondary CH2 refined with riding coordinates:
 C10(H10A,H10B), C13(H13A,H13B)
2.b Aromatic/amide H refined with riding coordinates:
 C1(H1), C4(H4), C5(H5), C8(H8)
2.c Idealised Me refined as rotating group:
 C14(H14A,H14B,H14C)
;
_olex2_date_sample_data_collection 2018-03-05
_olex2_submission_special_instructions 'No special instructions were received'

loop_
_space_group_symop_id
_space_group_symop_operation_xyz
1 'x, y, z'
2 '-x, -y, -z'

loop_
_atom_site_label
_atom_site_type_symbol
_atom_site_fract_x
_atom_site_fract_y
_atom_site_fract_z
_atom_site_U_iso_or_equiv
_atom_site_adp_type
_atom_site_occupancy
_atom_site_calc_flag
_atom_site_refinement_flags_posn
Cl1 Cl 0.3248(2) 0.57095(12) 0.76752(8) 0.0930(5) Uani 1 d .
F1 F -0.1877(4) 0.0354(3) 0.2118(2) 0.0988(9) Uani 1 d .
F2 F -0.5073(5) 0.0335(3) 0.12667(19) 0.1002(9) Uani 1 d .
O1 O -0.3234(3) 0.0817(3) 0.39884(16) 0.0622(6) Uani 1 d .
O2 O -0.5542(6) -0.2994(4) 0.0713(4) 0.1312(17) Uani 1 d .
O3 O -0.1817(5) -0.2000(3) 0.0984(3) 0.1033(11) Uani 1 d .
N1 N -0.5845(5) 0.2099(4) 0.4238(2) 0.0799(9) Uani 1 d .
C1 C 0.0046(5) 0.2656(4) 0.5530(3) 0.0671(8) Uani 1 d .
H1 H 0.0390 0.1852 0.5156 0.081 Uiso 1 calc R
N2 N 0.1646(5) 0.3474(4) 0.6255(2) 0.0701(8) Uani 1 d .
C3 C 0.1135(6) 0.4640(4) 0.6757(2) 0.0657(8) Uani 1 d .
C4 C -0.0926(7) 0.5033(4) 0.6593(3) 0.0746(9) Uani 1 d .
H4 H -0.1204 0.5859 0.6972 0.089 Uiso 1 calc R
C5 C -0.2544(6) 0.4166(4) 0.5852(2) 0.0705(9) Uani 1 d .
H5 H -0.3948 0.4403 0.5717 0.085 Uiso 1 calc R
C6 C -0.2086(5) 0.2923(4) 0.5297(2) 0.0575(7) Uani 1 d .
C7 C -0.3767(5) 0.1994(4) 0.4519(2) 0.0610(8) Uani 1 d .
C8 C -0.6722(5) 0.0935(5) 0.3485(3) 0.0797(10) Uani 1 d .
H8 H -0.8195 0.0712 0.3142 0.096 Uiso 1 calc R
C9 C -0.5169(5) 0.0157(4) 0.3311(2) 0.0653(8) Uani 1 d .
C10 C -0.5125(6) -0.1190(4) 0.2617(3) 0.0718(9) Uani 1 d .
H10A H -0.6672 -0.1801 0.2364 0.086 Uiso 1 calc R
H10B H -0.4354 -0.1921 0.2957 0.086 Uiso 1 calc R
C11 C -0.3962(5) -0.0622(4) 0.1790(3) 0.0674(8) Uani 1 d .
C12 C -0.3862(6) -0.2018(4) 0.1079(3) 0.0767(10) Uani 1 d .
C13 C -0.1408(11) -0.3260(6) 0.0342(5) 0.1179(19) Uani 1 d .
H13A H -0.0154 -0.3656 0.0656 0.141 Uiso 1 calc R
H13B H -0.2747 -0.4169 0.0199 0.141 Uiso 1 calc R
C14 C -0.0881(12) -0.2579(7) -0.0543(4) 0.1148(17) Uani 1 d .
H14A H -0.0520 -0.3379 -0.0949 0.172 Uiso 1 calc GR
H14B H 0.0396 -0.1645 -0.0394 0.172 Uiso 1 calc GR
H14C H -0.2168 -0.2260 -0.0873 0.172 Uiso 1 calc GR

loop_
_atom_site_aniso_label
_atom_site_aniso_U_11
_atom_site_aniso_U_22
_atom_site_aniso_U_33
_atom_site_aniso_U_23
_atom_site_aniso_U_13
_atom_site_aniso_U_12
Cl1 0.1035(9) 0.0876(8) 0.0789(8) -0.0081(5) 0.0016(5) 0.0194(6)
F1 0.0737(13) 0.0931(15) 0.1126(19) -0.0374(13) 0.0305(12) -0.0118(11)
F2 0.145(2) 0.0866(15) 0.0842(15) 0.0148(11) 0.0185(15) 0.0568(15)
O1 0.0554(11) 0.0675(12) 0.0682(13) 0.0054(9) 0.0127(9) 0.0229(9)
O2 0.091(2) 0.098(2) 0.181(4) -0.063(2) -0.027(2) 0.0239(17)
O3 0.096(2) 0.0754(16) 0.137(3) -0.0254(16) 0.0529(19) 0.0048(14)
N1 0.0563(14) 0.109(2) 0.083(2) -0.0008(16) 0.0145(13) 0.0371(15)
C1 0.0591(16) 0.0746(18) 0.0744(19) -0.0034(14) 0.0180(14) 0.0275(14)
N2 0.0639(14) 0.0774(17) 0.0738(17) -0.0016(13) 0.0121(12) 0.0283(13)
C3 0.0757(18) 0.0637(16) 0.0626(17) 0.0088(13) 0.0193(14) 0.0220(14)
C4 0.097(2) 0.0760(19) 0.067(2) 0.0051(15) 0.0280(18) 0.0443(18)
C5 0.0748(18) 0.087(2) 0.0671(19) 0.0104(15) 0.0250(15) 0.0456(17)
C6 0.0569(15) 0.0680(16) 0.0587(16) 0.0142(12) 0.0241(12) 0.0265(12)
C7 0.0585(15) 0.0712(17) 0.0662(17) 0.0149(13) 0.0253(13) 0.0300(13)
C8 0.0500(15) 0.099(2) 0.093(3) 0.014(2) 0.0149(15) 0.0219(15)
C9 0.0522(14) 0.0682(17) 0.0721(19) 0.0107(14) 0.0085(13) 0.0098(12)
C10 0.0682(17) 0.0605(16) 0.080(2) 0.0063(14) 0.0073(15) 0.0074(13)
C11 0.0627(16) 0.0537(15) 0.081(2) -0.0048(13) 0.0070(14) 0.0104(12)
C12 0.082(2) 0.0587(16) 0.083(2) -0.0080(15) 0.0001(17) 0.0170(15)
C13 0.131(4) 0.082(3) 0.145(5) -0.022(3) 0.061(4) 0.019(3)
C14 0.148(5) 0.110(3) 0.103(4) 0.001(3) 0.039(3) 0.054(3)

loop_
_atom_type_symbol
_atom_type_description
_atom_type_scat_dispersion_real
_atom_type_scat_dispersion_imag
_atom_type_scat_source
C C 0.0181 0.0091 'International Tables Vol C Tables 4.2.6.8 and 6.1.1.4'
H H 0.0000 0.0000 'International Tables Vol C Tables 4.2.6.8 and 6.1.1.4'
Cl Cl 0.3639 0.7018 'International Tables Vol C Tables 4.2.6.8 and 6.1.1.4'
F F 0.0727 0.0534 'International Tables Vol C Tables 4.2.6.8 and 6.1.1.4'
N N 0.0311 0.0180 'International Tables Vol C Tables 4.2.6.8 and 6.1.1.4'
O O 0.0492 0.0322 'International Tables Vol C Tables 4.2.6.8 and 6.1.1.4'

loop_
_geom_angle_atom_site_label_1
_geom_angle_atom_site_label_2
_geom_angle_atom_site_label_3
_geom_angle
C7 O1 C9 104.9(2)
C12 O3 C13 119.7(4)
C7 N1 C8 105.1(3)
N2 C1 H1 117.8
N2 C1 C6 124.4(3)
C6 C1 H1 117.8
C3 N2 C1 116.6(3)
N2 C3 Cl1 115.8(3)
N2 C3 C4 124.6(3)
C4 C3 Cl1 119.6(3)
C3 C4 H4 121.2
C5 C4 C3 117.6(3)
C5 C4 H4 121.2
C4 C5 H5 120.0
C4 C5 C6 120.0(3)
C6 C5 H5 120.0
C1 C6 C5 116.8(3)
C1 C6 C7 122.4(3)
C5 C6 C7 120.8(3)
O1 C7 C6 118.7(2)
N1 C7 O1 112.7(3)
N1 C7 C6 128.6(3)
N1 C8 H8 124.7
C9 C8 N1 110.6(3)
C9 C8 H8 124.7
O1 C9 C10 117.8(3)
C8 C9 O1 106.8(3)
C8 C9 C10 135.3(3)
C9 C10 H10A 108.9
C9 C10 H10B 108.9
C9 C10 C11 113.4(3)
H10A C10 H10B 107.7
C11 C10 H10A 108.9
C11 C10 H10B 108.9
F1 C11 F2 104.4(3)
F1 C11 C10 110.4(3)
F1 C11 C12 111.2(3)
F2 C11 C10 110.4(3)
F2 C11 C12 106.4(3)
C10 C11 C12 113.6(3)
O2 C12 O3 126.9(4)
O2 C12 C11 120.5(4)
O3 C12 C11 112.5(3)
O3 C13 H13A 109.8
O3 C13 H13B 109.8
H13A C13 H13B 108.3
C14 C13 O3 109.2(4)
C14 C13 H13A 109.8
C14 C13 H13B 109.8
C13 C14 H14A 109.5
C13 C14 H14B 109.5
C13 C14 H14C 109.5
H14A C14 H14B 109.5
H14A C14 H14C 109.5
H14B C14 H14C 109.5

loop_
_geom_bond_atom_site_label_1
_geom_bond_atom_site_label_2
_geom_bond_distance
Cl1 C3 1.726(4)
F1 C11 1.346(4)
F2 C11 1.358(4)
O1 C7 1.359(4)
O1 C9 1.384(4)
O2 C12 1.183(5)
O3 C12 1.287(5)
O3 C13 1.467(5)
N1 C7 1.307(4)
N1 C8 1.364(5)
C1 H1 0.9300
C1 N2 1.336(4)
C1 C6 1.381(4)
N2 C3 1.322(4)
C3 C4 1.382(5)
C4 H4 0.9300
C4 C5 1.367(5)
C5 H5 0.9300
C5 C6 1.398(4)
C6 C7 1.436(5)
C8 H8 0.9300
C8 C9 1.338(5)
C9 C10 1.482(5)
C10 H10A 0.9700
C10 H10B 0.9700
C10 C11 1.499(5)
C11 C12 1.540(4)
C13 H13A 0.9700
C13 H13B 0.9700
C13 C14 1.447(8)
C14 H14A 0.9600
C14 H14B 0.9600
C14 H14C 0.9600

loop_
_geom_torsion_atom_site_label_1
_geom_torsion_atom_site_label_2
_geom_torsion_atom_site_label_3
_geom_torsion_atom_site_label_4
_geom_torsion
Cl1 C3 C4 C5 179.3(2)
F1 C11 C12 O2 -179.6(5)
F1 C11 C12 O3 3.0(5)
F2 C11 C12 O2 -66.6(5)
F2 C11 C12 O3 116.0(4)
O1 C9 C10 C11 -80.4(4)
N1 C8 C9 O1 1.4(4)
N1 C8 C9 C10 179.2(3)
C1 N2 C3 Cl1 -178.7(2)
C1 N2 C3 C4 1.3(5)
C1 C6 C7 O1 -0.4(4)
C1 C6 C7 N1 178.5(3)
N2 C1 C6 C5 1.7(5)
N2 C1 C6 C7 -179.0(3)
N2 C3 C4 C5 -0.7(5)
C3 C4 C5 C6 0.5(5)
C4 C5 C6 C1 -1.0(5)
C4 C5 C6 C7 179.7(3)
C5 C6 C7 O1 178.8(2)
C5 C6 C7 N1 -2.2(5)
C6 C1 N2 C3 -1.9(5)
C7 O1 C9 C8 -1.3(3)
C7 O1 C9 C10 -179.6(2)
C7 N1 C8 C9 -0.9(4)
C8 N1 C7 O1 0.0(4)
C8 N1 C7 C6 -179.0(3)
C8 C9 C10 C11 102.0(4)
C9 O1 C7 N1 0.8(3)
C9 O1 C7 C6 179.9(2)
C9 C10 C11 F1 53.0(4)
C9 C10 C11 F2 -61.9(4)
C9 C10 C11 C12 178.7(3)
C10 C11 C12 O2 55.1(5)
C10 C11 C12 O3 -122.2(4)
C12 O3 C13 C14 103.7(6)
C13 O3 C12 O2 2.1(8)
C13 O3 C12 C11 179.2(4)
